data_1507380
loop_
_publ_author_name
'Bon, Robin S.'
'Hong, Chongen'
'Bouma, Marinus J.'
'Schmitz, Rob F.'
'de Kanter, Frans J. J.'
'Lutz, Martin'
'Spek, Anthony L.'
'Orru, Romano V. A.'

_publ_section_title
;
 Novel multicomponent reaction for the combinatorial synthesis of
 2-imidazolines.
;
_journal_issue 20
_journal_name_full 'Organic letters'
_journal_page_first 3759
_journal_page_last 3762
_journal_paper_doi 10.1021/ol035521g
_journal_volume 5
_journal_year 2003
_chemical_formula_moiety 'C17 H24 N2 O2'
_chemical_formula_sum 'C17 H24 N2 O2'
_chemical_formula_weight 288.38
_chemical_name_systematic
; 
 ? 
;
_space_group_IT_number 61
_symmetry_cell_setting orthorhombic
_symmetry_space_group_name_Hall '-P 2ac 2ab'
_symmetry_space_group_name_H-M 'P b c a'
_atom_sites_solution_hydrogens difmap
_atom_sites_solution_primary direct
_atom_sites_solution_secondary difmap
_audit_creation_method SHELXL-97
_cell_angle_alpha 90.00
_cell_angle_beta 90.00
_cell_angle_gamma 90.00
_cell_formula_units_Z 8
_cell_length_a 16.8620(2)
_cell_length_b 11.0458(1)
_cell_length_c 16.9723(2)
_cell_measurement_reflns_used 32457
_cell_measurement_temperature 150(2)
_cell_measurement_theta_max 27.48
_cell_measurement_theta_min 1.02
_cell_volume 3161.16(6)
_computing_cell_refinement HKL2000
_computing_data_collection 'Nonius COLLECT'
_computing_data_reduction 'HKL2000, SortAV'
_computing_structure_refinement 'SHELXL-97 (Sheldrick, 1997)'
_computing_structure_solution 'SIR-97 (Altomare et al., 1997)'
_diffrn_ambient_temperature 150(2)
_diffrn_measured_fraction_theta_full 0.999
_diffrn_measured_fraction_theta_max 0.999
_diffrn_measurement_device_type 'Nonius KappaCCD'
_diffrn_radiation_monochromator graphite
_diffrn_radiation_source 'rotating anode'
_diffrn_radiation_type MoK\a
_diffrn_radiation_wavelength 0.71073
_diffrn_reflns_av_R_equivalents 0.0465
_diffrn_reflns_av_sigmaI/netI 0.0273
_diffrn_reflns_limit_h_max 21
_diffrn_reflns_limit_h_min 0
_diffrn_reflns_limit_k_max 14
_diffrn_reflns_limit_k_min 0
_diffrn_reflns_limit_l_max 22
_diffrn_reflns_limit_l_min 0
_diffrn_reflns_number 39712
_diffrn_reflns_theta_full 27.48
_diffrn_reflns_theta_max 27.48
_diffrn_reflns_theta_min 2.42
_exptl_absorpt_coefficient_mu 0.080
_exptl_absorpt_correction_type none
_exptl_crystal_colour colourless
_exptl_crystal_density_diffrn 1.212
_exptl_crystal_density_method 'not measured'
_exptl_crystal_description block
_exptl_crystal_F_000 1248
_exptl_crystal_size_max 0.36
_exptl_crystal_size_mid 0.24
_exptl_crystal_size_min 0.18
_refine_diff_density_max 0.252
_refine_diff_density_min -0.193
_refine_diff_density_rms 0.040
_refine_ls_extinction_method none
_refine_ls_goodness_of_fit_ref 1.085
_refine_ls_hydrogen_treatment constr
_refine_ls_matrix_type full
_refine_ls_number_parameters 195
_refine_ls_number_reflns 3612
_refine_ls_number_restraints 0
_refine_ls_restrained_S_all 1.085
_refine_ls_R_factor_all 0.0537
_refine_ls_R_factor_gt 0.0386
_refine_ls_shift/su_max 0.000
_refine_ls_shift/su_mean 0.000
_refine_ls_structure_factor_coef Fsqd
_refine_ls_weighting_details 'calc w=1/[\s^2^(Fo^2^)+(0.0544P)^2^+0.5848P] where P=(Fo^2^+2Fc^2^)/3'
_refine_ls_weighting_scheme calc
_refine_ls_wR_factor_gt 0.0986
_refine_ls_wR_factor_ref 0.1070
_reflns_number_gt 2820
_reflns_number_total 3612
_reflns_threshold_expression I>2\s(I)
_cod_data_source_file ol035521gsi20030812_043911.cif
_cod_data_source_block s2973a
_cod_database_code 1507380

loop_
_symmetry_equiv_pos_as_xyz
'x, y, z'
'-x+1/2, -y, z+1/2'
'x+1/2, -y+1/2, -z'
'-x, y+1/2, -z+1/2'
'-x, -y, -z'
'x-1/2, y, -z-1/2'
'-x-1/2, y-1/2, z'
'x, -y-1/2, z-1/2'

loop_
_atom_site_label
_atom_site_type_symbol
_atom_site_fract_x
_atom_site_fract_y
_atom_site_fract_z
_atom_site_U_iso_or_equiv
_atom_site_adp_type
_atom_site_occupancy
_atom_site_symmetry_multiplicity
_atom_site_calc_flag
_atom_site_refinement_flags
O9 O 0.51018(5) 0.15260(7) 0.01763(5) 0.0270(2) Uani 1 1 d .
O20 O 0.54821(5) 0.34590(8) 0.02312(6) 0.0392(3) Uani 1 1 d .
N1 N 0.42941(6) 0.37332(9) 0.18974(5) 0.0222(2) Uani 1 1 d .
N3 N 0.39766(6) 0.19911(8) 0.12549(6) 0.0223(2) Uani 1 1 d .
C2 C 0.41482(6) 0.25239(11) 0.19072(7) 0.0229(2) Uani 1 1 d .
H2 H 0.4172 0.2080 0.2386 0.027 Uiso 1 1 calc R
C4 C 0.41348(6) 0.29295(10) 0.06394(6) 0.0188(2) Uani 1 1 d .
C5 C 0.41296(6) 0.41648(10) 0.10906(6) 0.0187(2) Uani 1 1 d .
H5 H 0.4581 0.4677 0.0904 0.022 Uiso 1 1 calc R
C6 C 0.48122(7) 0.43761(11) 0.24582(7) 0.0276(3) Uani 1 1 d .
H6 H 0.4818 0.5248 0.2301 0.033 Uiso 1 1 calc R
C7 C 0.56616(8) 0.39169(15) 0.24087(9) 0.0436(4) Uani 1 1 d .
H7A H 0.5680 0.3068 0.2575 0.065 Uiso 1 1 calc R
H7B H 0.6001 0.4404 0.2755 0.065 Uiso 1 1 calc R
H7C H 0.5851 0.3984 0.1865 0.065 Uiso 1 1 calc R
C8 C 0.49861(7) 0.26911(10) 0.03313(6) 0.0203(2) Uani 1 1 d .
C10 C 0.58840(7) 0.11964(12) -0.01037(8) 0.0299(3) Uani 1 1 d .
H10A H 0.6009 0.1665 -0.0578 0.045 Uiso 1 1 calc R
H10B H 0.5895 0.0330 -0.0229 0.045 Uiso 1 1 calc R
H10C H 0.6277 0.1371 0.0306 0.045 Uiso 1 1 calc R
C11 C 0.35839(6) 0.28398(10) -0.00694(7) 0.0192(2) Uani 1 1 d .
C12 C 0.36365(7) 0.36882(10) -0.06781(7) 0.0226(3) Uani 1 1 d .
H12 H 0.4016 0.4322 -0.0648 0.027 Uiso 1 1 calc R
C13 C 0.31352(7) 0.36081(11) -0.13282(7) 0.0270(3) Uani 1 1 d .
H13 H 0.3168 0.4195 -0.1736 0.032 Uiso 1 1 calc R
C14 C 0.25875(8) 0.26727(12) -0.13809(7) 0.0296(3) Uani 1 1 d .
H14 H 0.2247 0.2617 -0.1825 0.036 Uiso 1 1 calc R
C15 C 0.25392(8) 0.18252(11) -0.07863(7) 0.0289(3) Uani 1 1 d .
H15 H 0.2165 0.1185 -0.0823 0.035 Uiso 1 1 calc R
C16 C 0.30364(7) 0.19013(10) -0.01327(7) 0.0232(3) Uani 1 1 d .
H16 H 0.3002 0.1310 0.0272 0.028 Uiso 1 1 calc R
C17 C 0.33585(6) 0.49084(10) 0.10705(7) 0.0212(2) Uani 1 1 d .
H17 H 0.3256 0.5136 0.0509 0.025 Uiso 1 1 calc R
C18 C 0.34558(8) 0.60799(11) 0.15382(7) 0.0296(3) Uani 1 1 d .
H18A H 0.2989 0.6594 0.1459 0.044 Uiso 1 1 calc R
H18B H 0.3931 0.6508 0.1356 0.044 Uiso 1 1 calc R
H18C H 0.3510 0.5889 0.2100 0.044 Uiso 1 1 calc R
C19 C 0.44823(10) 0.43119(16) 0.32899(8) 0.0485(4) Uani 1 1 d .
H19A H 0.3930 0.4589 0.3290 0.073 Uiso 1 1 calc R
H19B H 0.4798 0.4831 0.3638 0.073 Uiso 1 1 calc R
H19C H 0.4506 0.3474 0.3479 0.073 Uiso 1 1 calc R
C21 C 0.26296(7) 0.42259(11) 0.13684(7) 0.0289(3) Uani 1 1 d .
H21A H 0.2725 0.3947 0.1908 0.043 Uiso 1 1 calc R
H21B H 0.2528 0.3527 0.1027 0.043 Uiso 1 1 calc R
H21C H 0.2169 0.4766 0.1361 0.043 Uiso 1 1 calc R

loop_
_atom_site_aniso_label
_atom_site_aniso_U_11
_atom_site_aniso_U_22
_atom_site_aniso_U_33
_atom_site_aniso_U_23
_atom_site_aniso_U_13
_atom_site_aniso_U_12
O9 0.0212(4) 0.0203(4) 0.0395(5) -0.0040(3) 0.0059(3) 0.0011(3)
O20 0.0281(5) 0.0235(5) 0.0660(7) -0.0029(4) 0.0187(5) -0.0046(4)
N1 0.0259(5) 0.0221(5) 0.0187(5) 0.0018(4) -0.0035(4) -0.0015(4)
N3 0.0232(5) 0.0208(5) 0.0229(5) 0.0046(4) 0.0026(4) -0.0019(4)
C2 0.0227(5) 0.0228(6) 0.0231(6) 0.0053(5) 0.0006(4) -0.0003(5)
C4 0.0197(5) 0.0164(5) 0.0201(6) 0.0021(4) 0.0021(4) -0.0016(4)
C5 0.0194(5) 0.0193(5) 0.0173(5) 0.0012(4) 0.0000(4) -0.0016(4)
C6 0.0289(6) 0.0292(6) 0.0246(6) 0.0012(5) -0.0068(5) -0.0051(5)
C7 0.0302(7) 0.0521(9) 0.0486(9) 0.0116(7) -0.0113(6) -0.0046(7)
C8 0.0216(5) 0.0192(5) 0.0202(6) 0.0018(4) -0.0001(4) 0.0003(4)
C10 0.0218(6) 0.0273(6) 0.0405(7) -0.0020(5) 0.0057(5) 0.0049(5)
C11 0.0184(5) 0.0190(5) 0.0201(5) -0.0026(4) 0.0026(4) 0.0013(4)
C12 0.0243(6) 0.0206(6) 0.0228(6) -0.0010(4) 0.0025(5) -0.0017(5)
C13 0.0318(7) 0.0274(6) 0.0218(6) 0.0002(5) 0.0005(5) 0.0043(5)
C14 0.0285(6) 0.0358(7) 0.0246(6) -0.0061(5) -0.0055(5) 0.0012(5)
C15 0.0258(6) 0.0292(6) 0.0317(7) -0.0058(5) -0.0018(5) -0.0060(5)
C16 0.0220(6) 0.0220(6) 0.0257(6) -0.0009(4) 0.0028(5) -0.0012(5)
C17 0.0228(6) 0.0208(5) 0.0200(5) 0.0006(4) -0.0007(4) 0.0026(4)
C18 0.0362(7) 0.0233(6) 0.0294(6) -0.0036(5) -0.0012(5) 0.0045(5)
C19 0.0551(10) 0.0670(11) 0.0233(7) -0.0080(7) -0.0020(6) -0.0176(8)
C21 0.0223(6) 0.0309(6) 0.0335(7) -0.0013(5) 0.0043(5) 0.0023(5)

loop_
_atom_type_symbol
_atom_type_description
_atom_type_scat_dispersion_real
_atom_type_scat_dispersion_imag
_atom_type_scat_source
C C 0.0033 0.0016 'International Tables Vol C Tables 4.2.6.8 and 6.1.1.4'
H H 0.0000 0.0000 'International Tables Vol C Tables 4.2.6.8 and 6.1.1.4'
N N 0.0061 0.0033 'International Tables Vol C Tables 4.2.6.8 and 6.1.1.4'
O O 0.0106 0.0060 'International Tables Vol C Tables 4.2.6.8 and 6.1.1.4'

loop_
_geom_angle_atom_site_label_1
_geom_angle_atom_site_label_2
_geom_angle_atom_site_label_3
_geom_angle
C8 O9 C10 116.26(9)
C2 N1 C6 124.97(10)
C2 N1 C5 107.15(9)
C6 N1 C5 123.69(9)
C2 N3 C4 104.11(9)
N3 C2 N1 118.68(10)
N3 C2 H2 120.7
N1 C2 H2 120.7
N3 C4 C11 113.44(9)
N3 C4 C8 106.45(9)
C11 C4 C8 106.69(8)
N3 C4 C5 105.16(8)
C11 C4 C5 116.09(9)
C8 C4 C5 108.57(8)
N1 C5 C17 110.60(9)
N1 C5 C4 99.86(8)
C17 C5 C4 117.36(9)
N1 C5 H5 109.5
C17 C5 H5 109.5
C4 C5 H5 109.5
N1 C6 C19 111.13(10)
N1 C6 C7 111.19(11)
C19 C6 C7 112.36(11)
N1 C6 H6 107.3
C19 C6 H6 107.3
C7 C6 H6 107.3
C6 C7 H7A 109.5
C6 C7 H7B 109.5
H7A C7 H7B 109.5
C6 C7 H7C 109.5
H7A C7 H7C 109.5
H7B C7 H7C 109.5
O20 C8 O9 123.58(11)
O20 C8 C4 124.85(10)
O9 C8 C4 111.56(9)
O9 C10 H10A 109.5
O9 C10 H10B 109.5
H10A C10 H10B 109.5
O9 C10 H10C 109.5
H10A C10 H10C 109.5
H10B C10 H10C 109.5
C16 C11 C12 118.96(10)
C16 C11 C4 120.92(10)
C12 C11 C4 120.09(10)
C13 C12 C11 120.30(11)
C13 C12 H12 119.9
C11 C12 H12 119.9
C14 C13 C12 120.12(11)
C14 C13 H13 119.9
C12 C13 H13 119.9
C15 C14 C13 119.82(11)
C15 C14 H14 120.1
C13 C14 H14 120.1
C14 C15 C16 120.42(11)
C14 C15 H15 119.8
C16 C15 H15 119.8
C11 C16 C15 120.37(11)
C11 C16 H16 119.8
C15 C16 H16 119.8
C18 C17 C21 109.42(10)
C18 C17 C5 110.50(9)
C21 C17 C5 114.15(9)
C18 C17 H17 107.5
C21 C17 H17 107.5
C5 C17 H17 107.5
C17 C18 H18A 109.5
C17 C18 H18B 109.5
H18A C18 H18B 109.5
C17 C18 H18C 109.5
H18A C18 H18C 109.5
H18B C18 H18C 109.5
C6 C19 H19A 109.5
C6 C19 H19B 109.5
H19A C19 H19B 109.5
C6 C19 H19C 109.5
H19A C19 H19C 109.5
H19B C19 H19C 109.5
C17 C21 H21A 109.5
C17 C21 H21B 109.5
H21A C21 H21B 109.5
C17 C21 H21C 109.5
H21A C21 H21C 109.5
H21B C21 H21C 109.5

loop_
_geom_bond_atom_site_label_1
_geom_bond_atom_site_label_2
_geom_bond_distance
O9 C8 1.3280(13)
O9 C10 1.4484(14)
O20 C8 1.2032(14)
N1 C2 1.3584(15)
N1 C6 1.4742(15)
N1 C5 1.4763(14)
N3 C2 1.2867(15)
N3 C4 1.4957(13)
C2 H2 0.9500
C4 C11 1.5232(15)
C4 C8 1.5503(15)
C4 C5 1.5647(15)
C5 C17 1.5383(15)
C5 H5 1.0000
C6 C19 1.5189(19)
C6 C7 1.5217(18)
C6 H6 1.0000
C7 H7A 0.9800
C7 H7B 0.9800
C7 H7C 0.9800
C10 H10A 0.9800
C10 H10B 0.9800
C10 H10C 0.9800
C11 C16 1.3921(16)
C11 C12 1.3977(16)
C12 C13 1.3927(17)
C12 H12 0.9500
C13 C14 1.3888(18)
C13 H13 0.9500
C14 C15 1.3789(18)
C14 H14 0.9500
C15 C16 1.3929(17)
C15 H15 0.9500
C16 H16 0.9500
C17 C18 1.5269(16)
C17 C21 1.5280(16)
C17 H17 1.0000
C18 H18A 0.9800
C18 H18B 0.9800
C18 H18C 0.9800
C19 H19A 0.9800
C19 H19B 0.9800
C19 H19C 0.9800
C21 H21A 0.9800
C21 H21B 0.9800
C21 H21C 0.9800

loop_
_geom_torsion_atom_site_label_1
_geom_torsion_atom_site_label_2
_geom_torsion_atom_site_label_3
_geom_torsion_atom_site_label_4
_geom_torsion
C4 N3 C2 N1 9.38(13)
C6 N1 C2 N3 -151.87(11)
C5 N1 C2 N3 5.68(14)
C2 N3 C4 C11 -147.38(9)
C2 N3 C4 C8 95.59(10)
C2 N3 C4 C5 -19.50(11)
C2 N1 C5 C17 107.47(10)
C6 N1 C5 C17 -94.62(12)
C2 N1 C5 C4 -16.84(11)
C6 N1 C5 C4 141.07(10)
N3 C4 C5 N1 21.80(10)
C11 C4 C5 N1 148.06(9)
C8 C4 C5 N1 -91.81(9)
N3 C4 C5 C17 -97.68(10)
C11 C4 C5 C17 28.59(13)
C8 C4 C5 C17 148.72(9)
C2 N1 C6 C19 -64.40(16)
C5 N1 C6 C19 141.61(12)
C2 N1 C6 C7 61.57(15)
C5 N1 C6 C7 -92.42(13)
C10 O9 C8 O20 2.00(17)
C10 O9 C8 C4 -179.01(9)
N3 C4 C8 O20 -134.27(12)
C11 C4 C8 O20 104.30(13)
C5 C4 C8 O20 -21.51(15)
N3 C4 C8 O9 46.75(12)
C11 C4 C8 O9 -74.67(11)
C5 C4 C8 O9 159.51(9)
N3 C4 C11 C16 -4.43(14)
C8 C4 C11 C16 112.45(11)
C5 C4 C11 C16 -126.41(11)
N3 C4 C11 C12 177.21(9)
C8 C4 C11 C12 -65.91(12)
C5 C4 C11 C12 55.23(13)
C16 C11 C12 C13 1.46(16)
C4 C11 C12 C13 179.85(10)
C11 C12 C13 C14 -0.97(18)
C12 C13 C14 C15 0.23(18)
C13 C14 C15 C16 0.01(19)
C12 C11 C16 C15 -1.23(17)
C4 C11 C16 C15 -179.61(10)
C14 C15 C16 C11 0.51(18)
N1 C5 C17 C18 66.33(11)
C4 C5 C17 C18 179.94(9)
N1 C5 C17 C21 -57.49(12)
C4 C5 C17 C21 56.12(13)
